data_1562787
loop_
_publ_author_name
'Tang, Si-Fu'
'Pan, Xiao-Bo'
'Lv, Xiao-Xia'
'Zhao, Xue-Bo'

_publ_section_title
;
 Investigation on three new metal carboxydiphosphonates: Syntheses,
 structures, magnetic and luminescent properties
;
_journal_name_full 'Journal of Solid State Chemistry'
_journal_page_first 139
_journal_page_last 146
_journal_paper_doi 10.1016/j.jssc.2012.08.052
_journal_volume 197
_journal_year 2013
_chemical_formula_sum 'C7 H22 Co2 N2 O16 P2'
_chemical_formula_weight 570.07
_space_group_IT_number 2
_space_group_name_Hall '-P 1'
_space_group_name_H-M_alt 'P -1'
_symmetry_cell_setting triclinic
_symmetry_space_group_name_H-M 'P -1'
_atom_sites_solution_hydrogens geom
_atom_sites_solution_primary direct
_atom_sites_solution_secondary difmap
_audit_creation_method SHELXL-97
_cell_angle_alpha 107.764(3)
_cell_angle_beta 102.889(3)
_cell_angle_gamma 95.178(3)
_cell_formula_units_Z 2
_cell_length_a 7.311(2)
_cell_length_b 11.202(4)
_cell_length_c 13.026(4)
_cell_measurement_reflns_used 3076
_cell_measurement_temperature 296(2)
_cell_measurement_theta_max 25.00
_cell_measurement_theta_min 2.90
_cell_volume 975.8(5)
_computing_cell_refinement 'Bruker XSCANS'
_computing_data_collection 'Bruker XSCANS'
_computing_data_reduction 'Bruker SHELXTL'
_computing_molecular_graphics 'Bruker SHELXTL'
_computing_publication_material 'Bruker SHELXTL'
_computing_structure_refinement 'SHELXL-97 (Sheldrick, 1997)'
_computing_structure_solution 'SHELXS-97 (Sheldrick, 1990)'
_diffrn_ambient_temperature 296(2)
_diffrn_measured_fraction_theta_full 0.990
_diffrn_measured_fraction_theta_max 0.990
_diffrn_measurement_device_type 'Bruker P4'
_diffrn_measurement_method '\w scans'
_diffrn_radiation_monochromator graphite
_diffrn_radiation_source 'fine-focus sealed tube'
_diffrn_radiation_type MoK\a
_diffrn_radiation_wavelength 0.71073
_diffrn_reflns_av_R_equivalents 0.0252
_diffrn_reflns_av_sigmaI/netI 0.0397
_diffrn_reflns_limit_h_max 8
_diffrn_reflns_limit_h_min -8
_diffrn_reflns_limit_k_max 13
_diffrn_reflns_limit_k_min -13
_diffrn_reflns_limit_l_max 15
_diffrn_reflns_limit_l_min -15
_diffrn_reflns_number 6966
_diffrn_reflns_theta_full 25.00
_diffrn_reflns_theta_max 25.00
_diffrn_reflns_theta_min 2.90
_exptl_absorpt_coefficient_mu 1.946
_exptl_absorpt_correction_T_max 0.907
_exptl_absorpt_correction_T_min 0.712
_exptl_absorpt_correction_type multi-scan
_exptl_crystal_colour pink
_exptl_crystal_density_diffrn 1.940
_exptl_crystal_density_method 'not measured'
_exptl_crystal_description Plate
_exptl_crystal_F_000 580
_exptl_crystal_size_max 0.20
_exptl_crystal_size_mid 0.15
_exptl_crystal_size_min 0.05
_refine_diff_density_max 0.695
_refine_diff_density_min -0.492
_refine_diff_density_rms 0.082
_refine_ls_extinction_method none
_refine_ls_goodness_of_fit_ref 1.071
_refine_ls_hydrogen_treatment constr
_refine_ls_matrix_type full
_refine_ls_number_parameters 286
_refine_ls_number_reflns 3407
_refine_ls_number_restraints 6
_refine_ls_restrained_S_all 1.071
_refine_ls_R_factor_all 0.0396
_refine_ls_R_factor_gt 0.0317
_refine_ls_shift/su_max 0.000
_refine_ls_shift/su_mean 0.000
_refine_ls_structure_factor_coef Fsqd
_refine_ls_weighting_details 'calc w=1/[\s^2^(Fo^2^)+(0.0470P)^2^+0.2649P] where P=(Fo^2^+2Fc^2^)/3'
_refine_ls_weighting_scheme calc
_refine_ls_wR_factor_gt 0.0839
_refine_ls_wR_factor_ref 0.0887
_reflns_number_gt 2886
_reflns_number_total 3407
_reflns_threshold_expression >2sigma(I)
_cod_data_source_file JSSC-2013-197-139.CIF
_cod_data_source_block 2
_cod_depositor_comments
;
The following automatic conversions were performed:

data item '_symmetry_cell_setting' value 'Triclinic' was changed to
'triclinic' in accordance with the built-in table derived from the
CIF Core dictionary named 'cif_core.dic' version 2.4.5 last updated
on 2014-11-21.

Automatic conversion script
Id: cif_fix_values 8369 2020-08-20 11:38:08Z andrius 
;
_cod_original_cell_volume 975.9(5)
_cod_original_sg_symbol_H-M P-1
_cod_database_code 1562787

loop_
_symmetry_equiv_pos_as_xyz
'x, y, z'
'-x, -y, -z'

loop_
_atom_site_label
_atom_site_type_symbol
_atom_site_fract_x
_atom_site_fract_y
_atom_site_fract_z
_atom_site_U_iso_or_equiv
_atom_site_adp_type
_atom_site_occupancy
_atom_site_symmetry_multiplicity
_atom_site_calc_flag
_atom_site_refinement_flags
_atom_site_disorder_assembly
_atom_site_disorder_group
Co1 Co 0.29174(6) 0.46694(4) 0.91488(4) 0.01756(14) Uani 1 1 d . . .
Co2 Co 0.20817(6) 0.87000(4) 0.89186(4) 0.01899(14) Uani 1 1 d . . .
O1W O 0.255(4) 0.378(2) 0.5762(16) 0.065(8) Uiso 0.194(17) 1 d P A 1
O1W' O 0.1012(16) 0.3842(5) 0.5751(4) 0.104(4) Uani 0.806(17) 1 d P A 2
O1 O -0.0090(3) 1.0585(2) 1.20578(19) 0.0291(6) Uani 1 1 d . . .
O2 O 0.0549(6) 1.2075(3) 1.3726(2) 0.0704(11) Uani 1 1 d . . .
O2W O 0.2834(10) 0.5552(4) 1.2866(4) 0.0553(19) Uani 0.858(15) 1 d P B 1
O2W' O 0.422(5) 0.605(3) 1.333(2) 0.041(10) Uani 0.142(15) 1 d P B 2
O3W O 0.4105(3) 0.9292(2) 0.8149(2) 0.0320(6) Uani 1 1 d . . .
H5W H 0.5239 0.9204 0.8411 0.038 Uiso 1 1 d R . .
H6W H 0.4307 1.0047 0.8139 0.038 Uiso 1 1 d R . .
O3 O -0.1937(3) 0.6355(2) 0.99631(19) 0.0225(5) Uani 1 1 d . . .
O4 O 0.0634(3) 0.5704(2) 0.89773(18) 0.0205(5) Uani 1 1 d . . .
O4W O 0.1769(3) 0.3216(2) 0.7638(2) 0.0298(6) Uani 1 1 d . . .
H7W H 0.1672 0.3348 0.7021 0.036 Uiso 1 1 d R . .
H8W H 0.2382 0.2601 0.7597 0.036 Uiso 1 1 d R . .
O5 O -0.0098(3) 0.7951(2) 0.94269(19) 0.0209(5) Uani 1 1 d . . .
O5W O 0.4557(3) 0.5625(2) 0.8281(2) 0.0293(6) Uani 1 1 d . . .
H9W H 0.3938 0.6146 0.8057 0.035 Uiso 1 1 d R . .
H10W H 0.5187 0.5323 0.7815 0.035 Uiso 1 1 d R . .
O6W O 0.1666(3) 0.6904(2) 0.7582(2) 0.0295(6) Uani 1 1 d . . .
H11W H 0.1040 0.7133 0.7062 0.035 Uiso 1 1 d R . .
H12W H 0.1114 0.6549 0.7949 0.035 Uiso 1 1 d R . .
O6 O 0.5600(3) 0.8319(2) 1.19914(19) 0.0248(5) Uani 1 1 d . . .
O7 O 0.4112(3) 0.8091(2) 0.99779(18) 0.0209(5) Uani 1 1 d . . .
O7W O 0.2687(3) 1.0553(2) 1.01421(19) 0.0246(5) Uani 1 1 d . . .
H13W H 0.3409 1.1125 1.0046 0.030 Uiso 1 1 d R . .
H14W H 0.1780 1.0971 1.0204 0.030 Uiso 1 1 d R . .
O8 O 0.4561(3) 0.61212(19) 1.05431(18) 0.0182(5) Uani 1 1 d . . .
O8W O 0.299(2) 0.5516(10) 0.5096(9) 0.155(5) Uani 0.50 1 d PU . .
O9W O 0.5320(15) 0.7252(10) 1.6643(9) 0.126(4) Uani 0.50 1 d P . .
H17W H 0.4725 0.6588 1.6103 0.151 Uiso 1 1 d R . .
H18W H 0.6112 0.7561 1.7283 0.151 Uiso 1 1 d R . .
N1 N 0.2666(4) 0.8158(3) 1.3523(2) 0.0303(7) Uani 1 1 d . . .
H0A H 0.2916 0.7353 1.3099 0.036 Uiso 1 1 d R . .
N2 N 0.1435(4) 0.8499(3) 1.1853(2) 0.0211(6) Uani 1 1 d . . .
H0B H 0.0856 0.9008 1.1517 0.025 Uiso 1 1 d R . .
P1 P 0.42058(11) 0.75004(7) 1.09048(7) 0.01698(19) Uani 1 1 d . . .
P2 P -0.00405(11) 0.67709(7) 0.97855(7) 0.0169(2) Uani 1 1 d . . .
C1 C 0.1867(4) 0.8904(3) 1.2965(3) 0.0220(7) Uani 1 1 d . . .
C2 C 0.1554(5) 1.0106(3) 1.3618(3) 0.0275(8) Uani 1 1 d . . .
C3 C 0.2069(6) 1.0432(4) 1.4764(3) 0.0378(9) Uani 1 1 d . . .
H3A H 0.1881 1.1219 1.5194 0.045 Uiso 1 1 calc R . .
C4 C 0.2861(6) 0.9626(4) 1.5305(3) 0.0434(10) Uani 1 1 d . . .
H4A H 0.3198 0.9865 1.6080 0.052 Uiso 1 1 calc R . .
C5 C 0.3123(6) 0.8491(4) 1.4666(3) 0.0384(9) Uani 1 1 d . . .
H5A H 0.3619 0.7927 1.5004 0.046 Uiso 1 1 calc R . .
C6 C 0.0617(5) 1.1000(3) 1.3102(3) 0.0319(8) Uani 1 1 d . . .
C7 C 0.1803(4) 0.7322(3) 1.1130(3) 0.0183(7) Uani 1 1 d . . .
H7A H 0.1714 0.6676 1.1490 0.022 Uiso 1 1 calc R . .

loop_
_atom_site_aniso_label
_atom_site_aniso_U_11
_atom_site_aniso_U_22
_atom_site_aniso_U_33
_atom_site_aniso_U_23
_atom_site_aniso_U_13
_atom_site_aniso_U_12
Co1 0.0148(2) 0.0140(2) 0.0252(3) 0.00793(19) 0.00530(18) 0.00399(17)
Co2 0.0182(2) 0.0152(2) 0.0263(3) 0.00971(19) 0.00671(19) 0.00486(17)
O1W' 0.198(11) 0.065(3) 0.043(3) 0.017(2) 0.017(3) 0.037(4)
O1 0.0375(14) 0.0240(13) 0.0252(14) 0.0086(11) 0.0034(11) 0.0142(11)
O2 0.123(3) 0.0377(17) 0.0327(17) -0.0005(14) -0.0099(18) 0.0439(19)
O2W 0.073(5) 0.041(2) 0.060(3) 0.019(2) 0.026(3) 0.023(3)
O2W' 0.05(2) 0.037(15) 0.044(15) 0.016(12) 0.019(14) 0.031(14)
O3W 0.0353(14) 0.0215(13) 0.0440(16) 0.0148(12) 0.0152(12) 0.0039(11)
O3 0.0158(11) 0.0223(12) 0.0332(13) 0.0141(10) 0.0078(10) 0.0012(9)
O4 0.0194(11) 0.0163(11) 0.0267(13) 0.0076(10) 0.0055(10) 0.0071(9)
O4W 0.0316(14) 0.0239(13) 0.0294(13) 0.0063(11) 0.0019(11) 0.0074(11)
O5 0.0185(11) 0.0167(11) 0.0341(13) 0.0142(10) 0.0107(10) 0.0072(9)
O5W 0.0342(14) 0.0286(13) 0.0351(14) 0.0160(11) 0.0173(11) 0.0163(11)
O6W 0.0372(14) 0.0265(13) 0.0327(14) 0.0161(11) 0.0138(11) 0.0116(11)
O6 0.0222(12) 0.0181(12) 0.0301(13) 0.0066(10) 0.0014(10) 0.0027(9)
O7 0.0157(11) 0.0177(12) 0.0320(13) 0.0134(10) 0.0043(10) 0.0022(9)
O7W 0.0205(12) 0.0177(12) 0.0374(14) 0.0098(10) 0.0087(10) 0.0065(9)
O8 0.0154(11) 0.0133(11) 0.0269(12) 0.0077(9) 0.0051(9) 0.0049(9)
O8W 0.290(16) 0.096(8) 0.127(9) 0.062(7) 0.124(10) 0.017(9)
O9W 0.159(10) 0.131(9) 0.169(10) 0.094(8) 0.120(9) 0.086(8)
N1 0.0334(17) 0.0269(16) 0.0310(17) 0.0111(14) 0.0046(14) 0.0120(13)
N2 0.0209(14) 0.0192(14) 0.0246(15) 0.0093(12) 0.0041(12) 0.0075(11)
P1 0.0144(4) 0.0123(4) 0.0257(5) 0.0081(3) 0.0052(3) 0.0037(3)
P2 0.0135(4) 0.0137(4) 0.0256(5) 0.0090(3) 0.0055(3) 0.0035(3)
C1 0.0188(16) 0.0211(17) 0.0273(19) 0.0107(15) 0.0044(14) 0.0044(13)
C2 0.0284(19) 0.0287(19) 0.0260(19) 0.0096(15) 0.0056(15) 0.0100(15)
C3 0.046(2) 0.036(2) 0.029(2) 0.0063(17) 0.0068(17) 0.0177(19)
C4 0.054(3) 0.052(3) 0.026(2) 0.0157(19) 0.0052(18) 0.019(2)
C5 0.043(2) 0.042(2) 0.034(2) 0.0205(19) 0.0034(18) 0.0134(19)
C6 0.038(2) 0.0246(19) 0.032(2) 0.0082(17) 0.0056(17) 0.0137(16)
C7 0.0176(16) 0.0147(16) 0.0259(17) 0.0092(14) 0.0078(13) 0.0059(13)

loop_
_atom_type_symbol
_atom_type_description
_atom_type_scat_dispersion_real
_atom_type_scat_dispersion_imag
_atom_type_scat_source
C C 0.0033 0.0016 'International Tables Vol C Tables 4.2.6.8 and 6.1.1.4'
H H 0.0000 0.0000 'International Tables Vol C Tables 4.2.6.8 and 6.1.1.4'
N N 0.0061 0.0033 'International Tables Vol C Tables 4.2.6.8 and 6.1.1.4'
O O 0.0106 0.0060 'International Tables Vol C Tables 4.2.6.8 and 6.1.1.4'
P P 0.1023 0.0942 'International Tables Vol C Tables 4.2.6.8 and 6.1.1.4'
Co Co 0.3494 0.9721 'International Tables Vol C Tables 4.2.6.8 and 6.1.1.4'

loop_
_geom_angle_atom_site_label_1
_geom_angle_atom_site_label_2
_geom_angle_atom_site_label_3
_geom_angle
_geom_angle_site_symmetry_1
_geom_angle_site_symmetry_3
O3 Co1 O8 94.81(9) 2_567 .
O3 Co1 O4W 92.83(10) 2_567 .
O8 Co1 O4W 168.29(9) . .
O3 Co1 O4 97.68(9) 2_567 .
O8 Co1 O4 92.65(8) . .
O4W Co1 O4 95.12(9) . .
O3 Co1 O8 85.60(8) 2_567 2_667
O8 Co1 O8 79.95(9) . 2_667
O4W Co1 O8 91.82(9) . 2_667
O4 Co1 O8 172.16(8) . 2_667
O3 Co1 O5W 167.74(9) 2_567 .
O8 Co1 O5W 82.24(9) . .
O4W Co1 O5W 88.43(10) . .
O4 Co1 O5W 94.35(9) . .
O8 Co1 O5W 82.17(8) 2_667 .
O5 Co2 O1 88.84(9) . 2_577
O5 Co2 O7 91.36(8) . .
O1 Co2 O7 176.46(9) 2_577 .
O5 Co2 O3W 171.41(9) . .
O1 Co2 O3W 87.06(10) 2_577 .
O7 Co2 O3W 93.20(9) . .
O5 Co2 O7W 97.44(9) . .
O1 Co2 O7W 86.26(9) 2_577 .
O7 Co2 O7W 90.21(9) . .
O3W Co2 O7W 89.82(9) . .
O5 Co2 O6W 88.80(9) . .
O1 Co2 O6W 92.57(9) 2_577 .
O7 Co2 O6W 90.96(9) . .
O3W Co2 O6W 83.86(9) . .
O7W Co2 O6W 173.63(9) . .
C6 O1 Co2 128.7(2) . 2_577
P2 O3 Co1 136.89(13) . 2_567
P2 O4 Co1 134.43(13) . .
P2 O5 Co2 122.81(12) . .
P1 O7 Co2 138.62(13) . .
P1 O8 Co1 124.96(12) . .
P1 O8 Co1 131.56(12) . 2_667
Co1 O8 Co1 100.05(9) . 2_667
C1 N1 C5 123.2(3) . .
C1 N2 C7 126.8(3) . .
O6 P1 O7 112.28(13) . .
O6 P1 O8 112.15(12) . .
O7 P1 O8 112.63(13) . .
O6 P1 C7 108.89(14) . .
O7 P1 C7 107.69(13) . .
O8 P1 C7 102.58(13) . .
O3 P2 O5 110.30(12) . .
O3 P2 O4 113.28(13) . .
O5 P2 O4 111.92(12) . .
O3 P2 C7 109.72(14) . .
O5 P2 C7 103.88(13) . .
O4 P2 C7 107.24(13) . .
N2 C1 N1 119.4(3) . .
N2 C1 C2 123.3(3) . .
N1 C1 C2 117.3(3) . .
C3 C2 C1 118.4(3) . .
C3 C2 C6 119.1(3) . .
C1 C2 C6 122.5(3) . .
C2 C3 C4 122.5(4) . .
C5 C4 C3 117.8(4) . .
C4 C5 N1 120.8(3) . .
O2 C6 O1 124.7(3) . .
O2 C6 C2 118.4(3) . .
O1 C6 C2 116.9(3) . .
N2 C7 P2 109.5(2) . .
N2 C7 P1 112.2(2) . .
P2 C7 P1 110.74(16) . .

loop_
_geom_bond_atom_site_label_1
_geom_bond_atom_site_label_2
_geom_bond_distance
_geom_bond_site_symmetry_2
Co1 O3 2.050(2) 2_567
Co1 O8 2.064(2) .
Co1 O4W 2.071(2) .
Co1 O4 2.126(2) .
Co1 O8 2.128(2) 2_667
Co1 O5W 2.230(2) .
Co2 O5 2.062(2) .
Co2 O1 2.094(2) 2_577
Co2 O7 2.101(2) .
Co2 O3W 2.127(2) .
Co2 O7W 2.132(2) .
Co2 O6W 2.165(2) .
O1 C6 1.261(4) .
O1 Co2 2.094(2) 2_577
O2 C6 1.244(4) .
O3 P2 1.512(2) .
O3 Co1 2.050(2) 2_567
O4 P2 1.533(2) .
O5 P2 1.532(2) .
O6 P1 1.510(2) .
O7 P1 1.536(2) .
O8 P1 1.536(2) .
O8 Co1 2.128(2) 2_667
N1 C1 1.355(4) .
N1 C5 1.373(5) .
N2 C1 1.331(4) .
N2 C7 1.455(4) .
P1 C7 1.847(3) .
P2 C7 1.844(3) .
C1 C2 1.426(5) .
C2 C3 1.377(5) .
C2 C6 1.501(5) .
C3 C4 1.395(5) .
C4 C5 1.347(6) .

loop_
_geom_hbond_atom_site_label_D
_geom_hbond_atom_site_label_H
_geom_hbond_atom_site_label_A
_geom_hbond_distance_DH
_geom_hbond_distance_HA
_geom_hbond_distance_DA
_geom_hbond_angle_DHA
_geom_hbond_site_symmetry_A
N1 H0A O2W 0.96 1.94 2.803(5) 148.3 .
N2 H0B O1 0.90 1.94 2.646(3) 133.6 .
O3W H6W O6 0.85 1.89 2.730(3) 172.1 2_677
O4W H8W O6 0.85 1.95 2.753(3) 158.2 2_667
O5W H9W O6W 0.85 2.00 2.799(3) 157.3 .
O6W H11W O2 0.85 1.84 2.669(4) 163.2 2_577
O6W H12W O4 0.85 1.93 2.757(3) 162.8 .
O7W H14W O5 0.85 1.84 2.680(3) 170.0 2_577
O7W H13W O7 0.85 1.95 2.735(3) 152.4 2_677
O9W H17W O8W 0.85 1.67 2.496(18) 162.2 1_556
